data_2214198
loop_
_publ_author_name
'Roth, Arne'
'Buchholz, Axel'
'G\"artner, Martin'
'G\"orls, Helmar'
'Plass, Winfried'

_publ_section_title
;
 3-(2-Pyridyl)-<i>N</i>'-salicylidenepropionohydrazide
;
_journal_coeditor_code GK2074
_journal_issue 7
_journal_name_full 'Acta Crystallographica Section E'
_journal_page_first o3073
_journal_page_last o3073
_journal_paper_doi 10.1107/S1600536807025664
_journal_volume 63
_journal_year 2007
_chemical_formula_iupac 'C15 H15 N3 O2'
_chemical_formula_moiety 'C15 H15 N3 O2'
_chemical_formula_sum 'C15 H15 N3 O2'
_chemical_formula_weight 269.30
_chemical_name_common 'N-salicylidene-3-(2-pyridyl)-propionic acid hydrazide'
_chemical_name_systematic
;
<i>N</i>'-(2-Hydroxybenzylidene)-3-(2-pyridyl)propionohydrazide
;
_space_group_IT_number 19
_symmetry_cell_setting orthorhombic
_symmetry_space_group_name_Hall 'P 2ac 2ab'
_symmetry_space_group_name_H-M 'P 21 21 21'
_atom_sites_solution_hydrogens geom
_atom_sites_solution_primary direct
_atom_sites_solution_secondary difmap
_audit_creation_method SHELXL97
_cell_angle_alpha 90.00
_cell_angle_beta 90.00
_cell_angle_gamma 90.00
_cell_formula_units_Z 4
_cell_length_a 5.6638(2)
_cell_length_b 15.1845(5)
_cell_length_c 15.5994(4)
_cell_measurement_reflns_used 1793
_cell_measurement_temperature 183(2)
_cell_measurement_theta_max 27.46
_cell_measurement_theta_min 2.61
_cell_volume 1341.58(7)
_computing_cell_refinement 'DENZO (Otwinowski & Minor, 1997)'
_computing_data_collection 'COLLECT (Nonius 1998)'
_computing_data_reduction DENZO
_computing_molecular_graphics 'XP (Siemens, 1990)'
_computing_publication_material SHELXL97
_computing_structure_refinement 'SHELXL97 (Sheldrick, 1997)'
_computing_structure_solution 'SHELXS97 (Sheldrick, 1997)'
_diffrn_ambient_temperature 183(2)
_diffrn_measured_fraction_theta_full 0.997
_diffrn_measured_fraction_theta_max 0.997
_diffrn_measurement_device_type 'Nonius KappaCCD area-detector'
_diffrn_measurement_method '\f and \w'
_diffrn_radiation_monochromator graphite
_diffrn_radiation_source 'fine-focus sealed tube'
_diffrn_radiation_type MoK\a
_diffrn_radiation_wavelength 0.71073
_diffrn_reflns_av_R_equivalents 0.0401
_diffrn_reflns_av_sigmaI/netI 0.0271
_diffrn_reflns_limit_h_max 6
_diffrn_reflns_limit_h_min -7
_diffrn_reflns_limit_k_max 19
_diffrn_reflns_limit_k_min -18
_diffrn_reflns_limit_l_max 20
_diffrn_reflns_limit_l_min -20
_diffrn_reflns_number 9539
_diffrn_reflns_theta_full 27.46
_diffrn_reflns_theta_max 27.46
_diffrn_reflns_theta_min 2.61
_diffrn_standards_decay_% 0
_diffrn_standards_interval_count 0
_diffrn_standards_interval_time 0
_diffrn_standards_number 0
_exptl_absorpt_coefficient_mu 0.091
_exptl_absorpt_correction_type none
_exptl_crystal_colour colourless
_exptl_crystal_density_diffrn 1.333
_exptl_crystal_density_method 'not measured'
_exptl_crystal_description prism
_exptl_crystal_F_000 568
_exptl_crystal_size_max 0.9
_exptl_crystal_size_mid 0.8
_exptl_crystal_size_min 0.4
_refine_diff_density_max 0.146
_refine_diff_density_min -0.171
_refine_ls_extinction_method none
_refine_ls_goodness_of_fit_ref 1.062
_refine_ls_hydrogen_treatment constr
_refine_ls_matrix_type full
_refine_ls_number_parameters 182
_refine_ls_number_reflns 1793
_refine_ls_number_restraints 0
_refine_ls_restrained_S_all 1.062
_refine_ls_R_factor_all 0.0432
_refine_ls_R_factor_gt 0.0349
_refine_ls_shift/su_max 0.000
_refine_ls_shift/su_mean 0.000
_refine_ls_structure_factor_coef Fsqd
_refine_ls_weighting_details 'calc w = 1/[\s^2^(Fo^2^)+(0.0423P)^2^+0.2563P] where P=(Fo^2^+2Fc^2^)/3'
_refine_ls_weighting_scheme calc
_refine_ls_wR_factor_gt 0.0814
_refine_ls_wR_factor_ref 0.0866
_reflns_number_gt 1592
_reflns_number_total 1793
_reflns_threshold_expression I>2\s(I)
_cod_data_source_file gk2074.cif
_cod_data_source_block I
_cod_database_code 2214198
_cod_database_fobs_code 2214198

loop_
_symmetry_equiv_pos_as_xyz
'x, y, z'
'-x+1/2, -y, z+1/2'
'-x, y+1/2, -z+1/2'
'x+1/2, -y+1/2, -z'

loop_
_atom_site_type_symbol
_atom_site_label
_atom_site_fract_x
_atom_site_fract_y
_atom_site_fract_z
_atom_site_U_iso_or_equiv
_atom_site_adp_type
_atom_site_calc_flag
_atom_site_refinement_flags
_atom_site_occupancy
O O1 0.0597(2) 0.55099(9) 0.02570(8) 0.0313(3) Uani d . 1
H H1 0.0539 0.5574 0.0792 0.047 Uiso calc R 1
O O2 0.2491(3) 0.54059(11) 0.25857(9) 0.0450(4) Uani d . 1
N N1 -0.1275(3) 0.59566(9) 0.17046(9) 0.0271(3) Uani d . 1
N N2 -0.1174(3) 0.60063(10) 0.25852(9) 0.0289(4) Uani d . 1
H H2 -0.2369 0.6212 0.2885 0.035 Uiso calc R 1
N N3 0.5681(3) 0.72701(10) 0.34594(9) 0.0297(4) Uani d . 1
C C1 -0.1289(3) 0.59146(11) -0.01074(11) 0.0260(4) Uani d . 1
C C2 -0.1355(4) 0.59712(12) -0.10001(12) 0.0311(4) Uani d . 1
H H2A -0.0104 0.5733 -0.1333 0.037 Uiso calc R 1
C C3 -0.3244(4) 0.63740(13) -0.13968(12) 0.0353(5) Uani d . 1
H H3 -0.3287 0.6405 -0.2005 0.042 Uiso calc R 1
C C4 -0.5084(4) 0.67347(13) -0.09247(13) 0.0345(5) Uani d . 1
H H4 -0.6372 0.7012 -0.1207 0.041 Uiso calc R 1
C C5 -0.5022(4) 0.66865(12) -0.00396(12) 0.0306(4) Uani d . 1
H H5 -0.6273 0.6936 0.0285 0.037 Uiso calc R 1
C C6 -0.3142(3) 0.62750(11) 0.03849(11) 0.0256(4) Uani d . 1
C C7 -0.3087(3) 0.62669(12) 0.13202(11) 0.0279(4) Uani d . 1
H H7 -0.4383 0.6490 0.1640 0.033 Uiso calc R 1
C C8 0.0833(4) 0.57268(12) 0.29746(11) 0.0283(4) Uani d . 1
C C9 0.0853(4) 0.58529(12) 0.39373(11) 0.0288(4) Uani d . 1
H H9A 0.0566 0.5280 0.4222 0.035 Uiso calc R 1
H H9B -0.0435 0.6259 0.4103 0.035 Uiso calc R 1
C C10 0.3216(3) 0.62271(12) 0.42386(11) 0.0284(4) Uani d . 1
H H10A 0.3242 0.6225 0.4873 0.034 Uiso calc R 1
H H10B 0.4496 0.5834 0.4038 0.034 Uiso calc R 1
C C11 0.3724(3) 0.71506(11) 0.39298(10) 0.0240(4) Uani d . 1
C C12 0.2289(4) 0.78513(12) 0.41561(12) 0.0322(4) Uani d . 1
H H12 0.0887 0.7750 0.4475 0.039 Uiso calc R 1
C C13 0.2894(4) 0.86972(13) 0.39182(13) 0.0389(5) Uani d . 1
H H13 0.1929 0.9182 0.4078 0.047 Uiso calc R 1
C C14 0.4915(4) 0.88287(13) 0.34455(13) 0.0381(5) Uani d . 1
H H14 0.5389 0.9403 0.3276 0.046 Uiso calc R 1
C C15 0.6227(4) 0.80995(13) 0.32266(12) 0.0362(5) Uani d . 1
H H15 0.7604 0.8187 0.2890 0.043 Uiso calc R 1

loop_
_atom_site_aniso_label
_atom_site_aniso_U_11
_atom_site_aniso_U_22
_atom_site_aniso_U_33
_atom_site_aniso_U_12
_atom_site_aniso_U_13
_atom_site_aniso_U_23
O1 0.0280(7) 0.0345(7) 0.0314(6) 0.0050(6) 0.0022(6) -0.0032(5)
O2 0.0366(9) 0.0611(10) 0.0375(7) 0.0196(8) 0.0029(7) -0.0125(7)
N1 0.0303(9) 0.0258(7) 0.0251(7) 0.0002(7) 0.0025(7) -0.0022(6)
N2 0.0299(9) 0.0330(8) 0.0237(7) 0.0046(8) 0.0035(7) -0.0039(6)
N3 0.0266(8) 0.0333(8) 0.0293(7) 0.0028(7) 0.0031(7) -0.0002(6)
C1 0.0260(9) 0.0208(8) 0.0311(9) -0.0023(8) 0.0006(8) -0.0001(6)
C2 0.0322(11) 0.0305(9) 0.0307(9) -0.0016(9) 0.0049(8) -0.0025(7)
C3 0.0425(12) 0.0348(10) 0.0285(9) -0.0014(10) -0.0009(9) 0.0011(7)
C4 0.0353(11) 0.0320(9) 0.0363(10) 0.0011(9) -0.0050(9) 0.0032(8)
C5 0.0278(10) 0.0285(9) 0.0354(10) 0.0002(8) 0.0014(8) -0.0018(7)
C6 0.0270(10) 0.0205(8) 0.0293(9) -0.0024(8) 0.0012(8) -0.0010(6)
C7 0.0293(10) 0.0238(8) 0.0306(9) -0.0011(8) 0.0037(8) -0.0017(7)
C8 0.0283(10) 0.0261(8) 0.0304(9) 0.0016(8) 0.0006(8) -0.0038(7)
C9 0.0307(10) 0.0278(9) 0.0277(9) -0.0014(8) 0.0017(8) 0.0006(7)
C10 0.0303(10) 0.0258(9) 0.0292(9) 0.0015(8) -0.0030(8) 0.0031(7)
C11 0.0249(9) 0.0268(8) 0.0204(7) 0.0007(8) -0.0016(7) -0.0002(6)
C12 0.0332(10) 0.0312(9) 0.0324(9) 0.0037(9) 0.0111(9) -0.0003(8)
C13 0.0494(13) 0.0265(9) 0.0408(11) 0.0067(10) 0.0058(10) -0.0007(8)
C14 0.0485(13) 0.0298(10) 0.0358(10) -0.0072(10) -0.0002(10) 0.0050(8)
C15 0.0334(11) 0.0443(11) 0.0309(9) -0.0055(10) 0.0063(9) 0.0050(8)

loop_
_atom_type_symbol
_atom_type_description
_atom_type_scat_dispersion_real
_atom_type_scat_dispersion_imag
_atom_type_scat_source
C C 0.0033 0.0000 'International Tables Vol C Tables 4.2.6.8 and 6.1.1.4'
H H 0.0000 0.0000 'International Tables Vol C Tables 4.2.6.8 and 6.1.1.4'
N N 0.0061 0.0000 'International Tables Vol C Tables 4.2.6.8 and 6.1.1.4'
O O 0.0106 0.0000 'International Tables Vol C Tables 4.2.6.8 and 6.1.1.4'

loop_
_geom_angle_atom_site_label_1
_geom_angle_atom_site_label_2
_geom_angle_atom_site_label_3
_geom_angle
C1 O1 H1 109.5
C7 N1 N2 118.75(16)
C8 N2 N1 117.65(16)
C8 N2 H2 121.2
N1 N2 H2 121.2
C11 N3 C15 117.62(17)
O1 C1 C2 117.85(17)
O1 C1 C6 122.21(15)
C2 C1 C6 119.94(18)
C3 C2 C1 119.73(19)
C3 C2 H2A 120.1
C1 C2 H2A 120.1
C2 C3 C4 121.29(17)
C2 C3 H3 119.4
C4 C3 H3 119.4
C5 C4 C3 119.29(19)
C5 C4 H4 120.4
C3 C4 H4 120.4
C4 C5 C6 120.99(19)
C4 C5 H5 119.5
C6 C5 H5 119.5
C5 C6 C1 118.76(16)
C5 C6 C7 119.51(17)
C1 C6 C7 121.65(17)
N1 C7 C6 119.29(17)
N1 C7 H7 120.4
C6 C7 H7 120.4
O2 C8 N2 123.18(16)
O2 C8 C9 122.58(18)
N2 C8 C9 114.24(17)
C8 C9 C10 111.02(16)
C8 C9 H9A 109.4
C10 C9 H9A 109.4
C8 C9 H9B 109.4
C10 C9 H9B 109.4
H9A C9 H9B 108.0
C11 C10 C9 114.47(15)
C11 C10 H10A 108.6
C9 C10 H10A 108.6
C11 C10 H10B 108.6
C9 C10 H10B 108.6
H10A C10 H10B 107.6
N3 C11 C12 121.37(17)
N3 C11 C10 117.23(16)
C12 C11 C10 121.34(17)
C13 C12 C11 120.05(18)
C13 C12 H12 120.0
C11 C12 H12 120.0
C14 C13 C12 119.05(19)
C14 C13 H13 120.5
C12 C13 H13 120.5
C13 C14 C15 117.72(19)
C13 C14 H14 121.1
C15 C14 H14 121.1
N3 C15 C14 124.16(19)
N3 C15 H15 117.9
C14 C15 H15 117.9

loop_
_geom_bond_atom_site_label_1
_geom_bond_atom_site_label_2
_geom_bond_distance
O1 C1 1.357(2)
O1 H1 0.8400
O2 C8 1.219(2)
N1 C7 1.279(2)
N1 N2 1.377(2)
N2 C8 1.357(3)
N2 H2 0.8800
N3 C11 1.342(2)
N3 C15 1.347(3)
C1 C2 1.396(2)
C1 C6 1.411(3)
C2 C3 1.379(3)
C2 H2A 0.9500
C3 C4 1.389(3)
C3 H3 0.9500
C4 C5 1.383(3)
C4 H4 0.9500
C5 C6 1.401(3)
C5 H5 0.9500
C6 C7 1.459(2)
C7 H7 0.9500
C8 C9 1.514(2)
C9 C10 1.528(3)
C9 H9A 0.9900
C9 H9B 0.9900
C10 C11 1.510(2)
C10 H10A 0.9900
C10 H10B 0.9900
C11 C12 1.385(3)
C12 C13 1.380(3)
C12 H12 0.9500
C13 C14 1.376(3)
C13 H13 0.9500
C14 C15 1.376(3)
C14 H14 0.9500
C15 H15 0.9500

loop_
_geom_hbond_atom_site_label_D
_geom_hbond_atom_site_label_H
_geom_hbond_atom_site_label_A
_geom_hbond_site_symmetry_A
_geom_hbond_distance_DH
_geom_hbond_distance_HA
_geom_hbond_distance_DA
_geom_hbond_angle_DHA
O1 H1 N1 . 0.84 1.85 2.585(2) 145
N2 H2 N3 1_455 0.88 2.15 2.952(2) 152

loop_
_cod_related_entry_id
_cod_related_entry_database
_cod_related_entry_code
1 ChemSpider 30655269
